data_7719304
loop_
_publ_author_name
'Sire, Charline'
'Garello, Francesca'
'Lalaoui, No&#xe9;mie'
'Saffon-Merceron, Nathalie'
'Le Poul, Nicolas'
'Tripier, Rapha&#xeb;l'
'Tei, Lorenzo'
'Troadec, Thibault'

_publ_section_title
;
 Trifluoroborate-appended cyclen complexes of paramagnetic transition
 metals (Ni<sup>2+</sup>, Co<sup>2+</sup>) as fast-relaxing <sup>19</sup>F
 MRI probes.
;
_journal_issue 35
_journal_name_full 'Dalton transactions (Cambridge, England : 2003)'
_journal_page_first 13053
_journal_page_last 13056
_journal_paper_doi 10.1039/d5dt01834j
_journal_volume 54
_journal_year 2025
_chemical_absolute_configuration ad
_chemical_formula_sum 'C22 H36 B2 Co F6 N6 O2'
_chemical_formula_weight 611.12
_space_group_crystal_system orthorhombic
_space_group_IT_number 29
_space_group_name_Hall 'P 2c -2ac'
_space_group_name_H-M_alt 'P c a 21'
_atom_sites_solution_hydrogens mixed
_atom_sites_solution_primary dual
_atom_sites_solution_secondary difmap
_audit_creation_method SHELXL-2019/3
_audit_update_record
;
2025-06-02 deposited with the CCDC.	2025-08-20 downloaded from the CCDC.
;
_cell_angle_alpha 90
_cell_angle_beta 90
_cell_angle_gamma 90
_cell_formula_units_Z 4
_cell_length_a 17.1182(9)
_cell_length_b 9.0791(5)
_cell_length_c 16.9809(8)
_cell_measurement_reflns_used 9000
_cell_measurement_temperature 193(2)
_cell_measurement_theta_max 28.29
_cell_measurement_theta_min 2.54
_cell_volume 2639.1(2)
_computing_cell_refinement 'Bruker SAINT'
_computing_data_collection 'Bruker APEX3'
_computing_data_reduction 'Bruker SAINT'
_computing_molecular_graphics 'Bruker SHELXTL'
_computing_publication_material 'Bruker SHELXTL'
_computing_structure_refinement 'SHELXL-2019/2 (Sheldrick, 2019)'
_computing_structure_solution 'SHELXT (Sheldrick 2015)'
_diffrn_ambient_temperature 193(2)
_diffrn_detector_area_resol_mean 7.3910
_diffrn_measured_fraction_theta_full 0.987
_diffrn_measured_fraction_theta_max 0.990
_diffrn_measurement_device_type 'Bruker D8-Venture Photon III-C14 detector'
_diffrn_measurement_method 'Phi and omega scans'
_diffrn_radiation_type MoK\a
_diffrn_radiation_wavelength 0.71073
_diffrn_reflns_av_R_equivalents 0.0284
_diffrn_reflns_av_unetI/netI 0.0183
_diffrn_reflns_Laue_measured_fraction_full 0.987
_diffrn_reflns_Laue_measured_fraction_max 0.990
_diffrn_reflns_limit_h_max 22
_diffrn_reflns_limit_h_min -22
_diffrn_reflns_limit_k_max 12
_diffrn_reflns_limit_k_min -12
_diffrn_reflns_limit_l_max 22
_diffrn_reflns_limit_l_min -19
_diffrn_reflns_number 117993
_diffrn_reflns_point_group_measured_fraction_full 0.949
_diffrn_reflns_point_group_measured_fraction_max 0.942
_diffrn_reflns_theta_full 25.242
_diffrn_reflns_theta_max 28.304
_diffrn_reflns_theta_min 2.809
_diffrn_source 'Fine-focus sealed tube'
_exptl_absorpt_coefficient_mu 0.726
_exptl_absorpt_correction_T_max 0.7457
_exptl_absorpt_correction_T_min 0.7021
_exptl_absorpt_correction_type multi-scan
_exptl_absorpt_process_details 'SADABS (Bruker-AXS)'
_exptl_crystal_colour pink
_exptl_crystal_density_diffrn 1.538
_exptl_crystal_description plate
_exptl_crystal_F_000 1268
_exptl_crystal_size_max 0.400
_exptl_crystal_size_mid 0.400
_exptl_crystal_size_min 0.100
_refine_diff_density_max 0.298
_refine_diff_density_min -0.174
_refine_diff_density_rms 0.038
_refine_ls_abs_structure_details
; 
 Flack x determined using 2715 quotients [(I+)-(I-)]/[(I+)+(I-)] 
 (Parsons, Flack and Wagner, Acta Cryst. B69 (2013) 249-259). 
;
_refine_ls_abs_structure_Flack 0.003(2)
_refine_ls_extinction_method none
_refine_ls_goodness_of_fit_ref 1.037
_refine_ls_hydrogen_treatment mixed
_refine_ls_matrix_type full
_refine_ls_number_parameters 374
_refine_ls_number_reflns 6193
_refine_ls_number_restraints 10
_refine_ls_restrained_S_all 1.043
_refine_ls_R_factor_all 0.0223
_refine_ls_R_factor_gt 0.0217
_refine_ls_shift/su_max 0.001
_refine_ls_shift/su_mean 0.000
_refine_ls_structure_factor_coef Fsqd
_refine_ls_weighting_details 'w=1/[\s^2^(Fo^2^)+(0.0366P)^2^+0.4304P] where P=(Fo^2^+2Fc^2^)/3'
_refine_ls_weighting_scheme calc
_refine_ls_wR_factor_gt 0.0573
_refine_ls_wR_factor_ref 0.0577
_reflns_Friedel_coverage 0.842
_reflns_Friedel_fraction_full 0.908
_reflns_Friedel_fraction_max 0.892
_reflns_number_gt 6069
_reflns_number_total 6193
_reflns_threshold_expression 'I > 2\s(I)'
_cod_data_source_file d5dt01834j2.cif
_cod_data_source_block Co(Do2pyBF3)
_cod_depositor_comments 'Adding full bibliography for 7719303--7719304.cif.'
_cod_database_code 7719304
_shelx_shelxl_version_number 2019/3
_shelx_space_group_comment
; 
The symmetry employed for this shelxl refinement is uniquely defined 
by the following loop, which should always be used as a source of 
symmetry information in preference to the above space-group names. 
They are only intended as comments. 
;
_shelx_estimated_absorpt_t_min 0.760
_shelx_estimated_absorpt_t_max 0.931
_exptl_absorpt_special_details
;
SADABS-2016/2 - Krause, L., Herbst-Irmer, R., Sheldrick G.M. & Stalke D.,
 J. Appl. Cryst. 48 (2015) 3-10.
;

loop_
_space_group_symop_operation_xyz
'x, y, z'
'-x, -y, z+1/2'
'x+1/2, -y, z'
'-x+1/2, y, z+1/2'

loop_
_atom_site_label
_atom_site_type_symbol
_atom_site_fract_x
_atom_site_fract_y
_atom_site_fract_z
_atom_site_U_iso_or_equiv
_atom_site_adp_type
_atom_site_occupancy
_atom_site_site_symmetry_order
_atom_site_calc_flag
_atom_site_refinement_flags_posn
_atom_site_refinement_flags_adp
_atom_site_refinement_flags_occupancy
_atom_site_disorder_assembly
_atom_site_disorder_group
Co1 Co 0.20874(2) 0.52286(2) 0.47412(2) 0.01892(7) Uani 1 1 d . . . . .
F1 F 0.18526(10) 0.84687(15) 0.69640(8) 0.0409(3) Uani 1 1 d . . . . .
F2 F 0.06008(9) 0.76004(16) 0.69257(9) 0.0442(3) Uani 1 1 d . . . . .
F3 F 0.16198(8) 0.60709(13) 0.66305(8) 0.0330(3) Uani 1 1 d . . . . .
F4 F 0.41041(8) 0.17619(15) 0.41696(12) 0.0515(4) Uani 1 1 d . . . . .
F5 F 0.39922(8) 0.27868(17) 0.29496(10) 0.0479(4) Uani 1 1 d . . . . .
F6 F 0.38520(7) 0.42166(13) 0.40475(8) 0.0319(3) Uani 1 1 d . . . . .
N1 N 0.11133(9) 0.69031(17) 0.50243(9) 0.0217(3) Uani 1 1 d . . . . .
N2 N 0.10482(9) 0.37743(18) 0.49374(9) 0.0230(3) Uani 1 1 d . . . . .
N3 N 0.24873(9) 0.36172(16) 0.55817(10) 0.0226(3) Uani 1 1 d . . . . .
N4 N 0.21915(9) 0.36707(18) 0.36750(10) 0.0235(3) Uani 1 1 d . . . . .
N5 N 0.22267(9) 0.68026(18) 0.37468(9) 0.0218(3) Uani 1 1 d . . . . .
N6 N 0.30293(9) 0.66547(17) 0.51115(9) 0.0211(3) Uani 1 1 d . . . . .
C1 C 0.13024(11) 0.80468(19) 0.56327(11) 0.0235(3) Uani 1 1 d . . . . .
H1A H 0.090309 0.883259 0.559607 0.028 Uiso 1 1 calc R U . . .
H1B H 0.181054 0.849489 0.549097 0.028 Uiso 1 1 calc R U . . .
C2 C 0.03896(10) 0.6109(2) 0.52582(12) 0.0257(4) Uani 1 1 d . . . . .
H2A H -0.007123 0.672489 0.513305 0.031 Uiso 1 1 calc R U . . .
H2B H 0.039520 0.593552 0.583374 0.031 Uiso 1 1 calc R U . . .
C3 C 0.03235(10) 0.4648(2) 0.48323(14) 0.0259(4) Uani 1 1 d . . . . .
H3A H -0.012748 0.408934 0.504205 0.031 Uiso 1 1 calc R U . . .
H3B H 0.023274 0.482439 0.426434 0.031 Uiso 1 1 calc R U . . .
C4 C 0.10715(11) 0.2535(2) 0.43692(12) 0.0269(4) Uani 1 1 d . . . . .
H4A H 0.053894 0.213275 0.429573 0.032 Uiso 1 1 calc R U . . .
H4B H 0.140860 0.173928 0.457726 0.032 Uiso 1 1 calc R U . . .
C5 C 0.13878(11) 0.3067(2) 0.35888(12) 0.0267(4) Uani 1 1 d . . . . .
H5A H 0.139524 0.223841 0.320992 0.032 Uiso 1 1 calc R U . . .
H5B H 0.103933 0.384052 0.337544 0.032 Uiso 1 1 calc R U . . .
C6 C 0.23761(12) 0.4540(2) 0.29596(12) 0.0262(4) Uani 1 1 d . . . . .
H6A H 0.217848 0.401544 0.248889 0.031 Uiso 1 1 calc R U . . .
H6B H 0.294979 0.463738 0.290722 0.031 Uiso 1 1 calc R U . . .
C7 C 0.20085(11) 0.6067(2) 0.29997(11) 0.0258(4) Uani 1 1 d . . . . .
H7A H 0.218978 0.666594 0.254827 0.031 Uiso 1 1 calc R U . . .
H7B H 0.143293 0.597951 0.296625 0.031 Uiso 1 1 calc R U . . .
C8 C 0.17204(11) 0.8112(2) 0.38761(11) 0.0246(4) Uani 1 1 d . . . . .
H8A H 0.160990 0.859802 0.336612 0.029 Uiso 1 1 calc R U . . .
H8B H 0.199245 0.882885 0.421961 0.029 Uiso 1 1 calc R U . . .
C9 C 0.09645(11) 0.7639(2) 0.42571(11) 0.0254(4) Uani 1 1 d . . . . .
H9A H 0.062758 0.851077 0.434098 0.030 Uiso 1 1 calc R U . . .
H9B H 0.068508 0.695183 0.390247 0.030 Uiso 1 1 calc R U . . .
C10 C 0.27605(11) 0.2422(2) 0.37529(13) 0.0267(4) Uani 1 1 d . . . . .
H10A H 0.265333 0.171186 0.332398 0.032 Uiso 1 1 calc R U . . .
H10B H 0.265111 0.191195 0.425626 0.032 Uiso 1 1 calc R U . . .
C11 C 0.11048(11) 0.3191(2) 0.57499(12) 0.0255(4) Uani 1 1 d . . . . .
H11A H 0.076361 0.231735 0.580630 0.031 Uiso 1 1 calc R U . . .
H11B H 0.092725 0.394878 0.612923 0.031 Uiso 1 1 calc R U . . .
C12 C 0.19374(11) 0.2774(2) 0.59241(11) 0.0228(3) Uani 1 1 d . . . . .
C13 C 0.21250(12) 0.1603(2) 0.64143(13) 0.0284(4) Uani 1 1 d . . . . .
H13 H 0.172484 0.101993 0.664467 0.034 Uiso 1 1 calc R U . . .
C14 C 0.29027(12) 0.1297(2) 0.65628(13) 0.0311(4) Uani 1 1 d . . . . .
H14 H 0.304384 0.049756 0.689440 0.037 Uiso 1 1 calc R U . . .
C15 C 0.34752(12) 0.2175(2) 0.62207(12) 0.0296(4) Uani 1 1 d . . . . .
H15 H 0.401321 0.199809 0.632027 0.035 Uiso 1 1 calc R U . . .
C16 C 0.32432(11) 0.3307(2) 0.57338(11) 0.0252(4) Uani 1 1 d . . . . .
H16 H 0.363433 0.389812 0.549358 0.030 Uiso 1 1 calc R U . . .
C17 C 0.30518(11) 0.7283(2) 0.37318(12) 0.0245(4) Uani 1 1 d . . . . .
H17A H 0.309998 0.820196 0.342137 0.029 Uiso 1 1 calc R U . . .
H17B H 0.337705 0.651764 0.347726 0.029 Uiso 1 1 calc R U . . .
C18 C 0.33339(10) 0.75442(19) 0.45572(10) 0.0214(3) Uani 1 1 d . . . . .
C19 C 0.38830(10) 0.86215(18) 0.47323(15) 0.0270(3) Uani 1 1 d . . . . .
H19 H 0.408097 0.924759 0.433095 0.032 Uiso 1 1 calc R U . . .
C20 C 0.41375(11) 0.8767(2) 0.55058(14) 0.0307(4) Uani 1 1 d . . . . .
H20 H 0.451287 0.949568 0.563975 0.037 Uiso 1 1 calc R U . . .
C21 C 0.38399(11) 0.7842(2) 0.60780(13) 0.0294(4) Uani 1 1 d . . . . .
H21 H 0.401121 0.791039 0.660883 0.035 Uiso 1 1 calc R U . . .
C22 C 0.32832(11) 0.6808(2) 0.58559(11) 0.0241(3) Uani 1 1 d . . . . .
H22 H 0.307185 0.618005 0.624923 0.029 Uiso 1 1 calc R U . . .
B1 B 0.13516(14) 0.7525(2) 0.65430(13) 0.0274(4) Uani 1 1 d . . . . .
B2 B 0.36827(13) 0.2814(2) 0.37311(16) 0.0303(5) Uani 1 1 d . . . . .
O1 O 0.9853(7) 0.0142(18) 0.7726(14) 0.085(4) Uani 0.47(3) 1 d D U P A 1
H1C H 1.021(2) 0.078(5) 0.773(3) 0.102 Uiso 0.47(3) 1 d D U P A 1
H1D H 1.012(3) -0.046(4) 0.746(3) 0.102 Uiso 0.47(3) 1 d D U P A 1
O1' O 0.9949(9) 0.0385(12) 0.7376(12) 0.088(4) Uani 0.53(3) 1 d D U P A 2
H1E H 1.021(2) 0.078(5) 0.773(3) 0.105 Uiso 0.53(3) 1 d D U P A 2
H1F H 1.012(3) -0.046(4) 0.746(3) 0.105 Uiso 0.53(3) 1 d D U P A 2
O2 O 0.51183(13) 0.4855(3) 0.24403(17) 0.0585(6) Uani 1 1 d D . . . .
H2C H 0.478(2) 0.429(4) 0.255(2) 0.070 Uiso 1 1 d D U . . .
H2D H 0.489(2) 0.557(3) 0.230(2) 0.070 Uiso 1 1 d D U . . .

loop_
_atom_site_aniso_label
_atom_site_aniso_U_11
_atom_site_aniso_U_22
_atom_site_aniso_U_33
_atom_site_aniso_U_23
_atom_site_aniso_U_13
_atom_site_aniso_U_12
Co1 0.01865(10) 0.01934(11) 0.01878(11) 0.00295(11) -0.00050(9) -0.00250(7)
F1 0.0668(9) 0.0292(6) 0.0266(6) 0.0040(5) -0.0109(6) -0.0127(6)
F2 0.0520(8) 0.0440(8) 0.0365(8) -0.0003(6) 0.0186(6) 0.0028(6)
F3 0.0420(6) 0.0238(5) 0.0331(6) 0.0059(4) -0.0076(5) -0.0007(5)
F4 0.0300(7) 0.0306(6) 0.0937(13) 0.0156(7) -0.0114(7) -0.0009(5)
F5 0.0381(7) 0.0539(8) 0.0517(9) -0.0153(7) 0.0174(6) -0.0075(6)
F6 0.0316(6) 0.0269(6) 0.0372(7) -0.0009(5) -0.0059(5) -0.0053(5)
N1 0.0205(6) 0.0224(7) 0.0222(7) 0.0024(5) -0.0004(5) -0.0007(6)
N2 0.0208(7) 0.0242(7) 0.0241(9) 0.0007(5) 0.0003(5) -0.0020(6)
N3 0.0231(7) 0.0209(7) 0.0237(8) 0.0015(6) 0.0012(6) -0.0005(6)
N4 0.0216(7) 0.0245(8) 0.0245(8) -0.0002(6) -0.0008(6) -0.0031(6)
N5 0.0223(7) 0.0247(8) 0.0184(7) 0.0018(6) -0.0002(6) -0.0006(6)
N6 0.0211(7) 0.0213(7) 0.0209(7) 0.0014(6) 0.0006(5) -0.0008(5)
C1 0.0265(8) 0.0205(8) 0.0234(9) 0.0019(6) -0.0001(7) 0.0016(6)
C2 0.0199(8) 0.0279(8) 0.0293(9) 0.0022(7) 0.0030(7) 0.0000(7)
C3 0.0180(7) 0.0291(8) 0.0307(11) 0.0011(8) -0.0005(7) -0.0025(6)
C4 0.0242(8) 0.0250(9) 0.0314(10) -0.0033(7) 0.0006(7) -0.0058(7)
C5 0.0234(8) 0.0302(9) 0.0265(9) -0.0038(7) -0.0022(7) -0.0056(7)
C6 0.0296(9) 0.0281(8) 0.0209(9) -0.0013(7) 0.0019(7) -0.0027(7)
C7 0.0301(9) 0.0302(9) 0.0172(9) 0.0017(7) -0.0026(7) -0.0007(7)
C8 0.0293(9) 0.0233(8) 0.0211(9) 0.0058(6) -0.0006(7) 0.0020(7)
C9 0.0253(8) 0.0277(9) 0.0230(9) 0.0047(7) -0.0017(7) 0.0031(7)
C10 0.0258(8) 0.0224(9) 0.0319(10) -0.0021(7) 0.0005(7) -0.0023(7)
C11 0.0228(8) 0.0259(8) 0.0278(9) 0.0047(7) 0.0042(7) -0.0040(7)
C12 0.0262(8) 0.0200(8) 0.0221(9) -0.0011(6) 0.0028(7) -0.0013(6)
C13 0.0385(10) 0.0206(8) 0.0260(10) 0.0032(7) 0.0053(7) -0.0012(7)
C14 0.0451(12) 0.0221(9) 0.0261(10) 0.0034(7) 0.0012(8) 0.0082(7)
C15 0.0321(10) 0.0282(9) 0.0284(10) 0.0000(7) -0.0006(8) 0.0084(7)
C16 0.0252(9) 0.0263(8) 0.0241(9) 0.0008(7) 0.0007(7) 0.0022(7)
C17 0.0241(8) 0.0264(9) 0.0231(9) 0.0054(7) 0.0023(7) -0.0027(7)
C18 0.0211(7) 0.0190(7) 0.0242(9) 0.0021(6) 0.0010(6) 0.0012(6)
C19 0.0245(7) 0.0197(7) 0.0370(9) 0.0025(8) 0.0027(9) -0.0018(6)
C20 0.0246(9) 0.0232(8) 0.0442(12) -0.0091(8) -0.0009(8) -0.0019(7)
C21 0.0261(9) 0.0325(10) 0.0294(10) -0.0090(7) -0.0031(7) 0.0027(7)
C22 0.0244(9) 0.0261(8) 0.0218(9) -0.0013(7) -0.0003(6) 0.0010(7)
B1 0.0353(11) 0.0240(10) 0.0230(10) 0.0029(7) 0.0015(8) -0.0010(8)
B2 0.0250(10) 0.0248(10) 0.0412(13) -0.0026(9) 0.0012(9) -0.0018(8)
O1 0.055(4) 0.074(6) 0.126(9) -0.051(6) 0.020(5) -0.005(3)
O1' 0.075(6) 0.059(4) 0.129(9) -0.023(5) -0.058(6) 0.024(4)
O2 0.0384(11) 0.0538(13) 0.0832(18) 0.0210(11) -0.0144(11) -0.0054(9)

loop_
_atom_type_symbol
_atom_type_description
_atom_type_scat_dispersion_real
_atom_type_scat_dispersion_imag
_atom_type_scat_source
C C 0.0033 0.0016 'International Tables Vol C Tables 4.2.6.8 and 6.1.1.4'
H H 0.0000 0.0000 'International Tables Vol C Tables 4.2.6.8 and 6.1.1.4'
B B 0.0013 0.0007 'International Tables Vol C Tables 4.2.6.8 and 6.1.1.4'
Co Co 0.3494 0.9721 'International Tables Vol C Tables 4.2.6.8 and 6.1.1.4'
F F 0.0171 0.0103 'International Tables Vol C Tables 4.2.6.8 and 6.1.1.4'
N N 0.0061 0.0033 'International Tables Vol C Tables 4.2.6.8 and 6.1.1.4'
O O 0.0106 0.0060 'International Tables Vol C Tables 4.2.6.8 and 6.1.1.4'

loop_
_geom_angle_atom_site_label_1
_geom_angle_atom_site_label_2
_geom_angle_atom_site_label_3
_geom_angle
_geom_angle_site_symmetry_1
_geom_angle_site_symmetry_3
_geom_angle_publ_flag
N3 Co1 N6 88.68(6) . . ?
N3 Co1 N5 154.75(6) . . ?
N6 Co1 N5 75.88(6) . . ?
N3 Co1 N2 75.74(6) . . ?
N6 Co1 N2 154.44(6) . . ?
N5 Co1 N2 125.21(6) . . ?
N3 Co1 N4 94.53(6) . . ?
N6 Co1 N4 122.59(6) . . ?
N5 Co1 N4 77.86(6) . . ?
N2 Co1 N4 79.43(6) . . ?
N3 Co1 N1 122.60(6) . . ?
N6 Co1 N1 94.80(6) . . ?
N5 Co1 N1 79.19(6) . . ?
N2 Co1 N1 77.50(6) . . ?
N4 Co1 N1 128.62(6) . . ?
C9 N1 C2 108.01(14) . . ?
C9 N1 C1 109.25(14) . . ?
C2 N1 C1 109.35(15) . . ?
C9 N1 Co1 103.73(11) . . ?
C2 N1 Co1 109.77(11) . . ?
C1 N1 Co1 116.34(11) . . ?
C11 N2 C4 109.48(15) . . ?
C11 N2 C3 110.97(15) . . ?
C4 N2 C3 110.49(15) . . ?
C11 N2 Co1 107.29(11) . . ?
C4 N2 Co1 109.21(11) . . ?
C3 N2 Co1 109.33(11) . . ?
C12 N3 C16 118.01(16) . . ?
C12 N3 Co1 116.75(13) . . ?
C16 N3 Co1 124.95(12) . . ?
C6 N4 C5 108.21(15) . . ?
C6 N4 C10 109.64(15) . . ?
C5 N4 C10 109.31(15) . . ?
C6 N4 Co1 109.48(11) . . ?
C5 N4 Co1 103.40(11) . . ?
C10 N4 Co1 116.40(12) . . ?
C17 N5 C7 111.05(15) . . ?
C17 N5 C8 108.84(15) . . ?
C7 N5 C8 109.88(14) . . ?
C17 N5 Co1 107.76(11) . . ?
C7 N5 Co1 109.45(11) . . ?
C8 N5 Co1 109.81(11) . . ?
C22 N6 C18 118.06(16) . . ?
C22 N6 Co1 125.25(13) . . ?
C18 N6 Co1 116.43(12) . . ?
N1 C1 B1 117.81(15) . . ?
N1 C1 H1A 107.9 . . ?
B1 C1 H1A 107.9 . . ?
N1 C1 H1B 107.9 . . ?
B1 C1 H1B 107.9 . . ?
H1A C1 H1B 107.2 . . ?
N1 C2 C3 111.05(15) . . ?
N1 C2 H2A 109.4 . . ?
C3 C2 H2A 109.4 . . ?
N1 C2 H2B 109.4 . . ?
C3 C2 H2B 109.4 . . ?
H2A C2 H2B 108.0 . . ?
N2 C3 C2 110.39(15) . . ?
N2 C3 H3A 109.6 . . ?
C2 C3 H3A 109.6 . . ?
N2 C3 H3B 109.6 . . ?
C2 C3 H3B 109.6 . . ?
H3A C3 H3B 108.1 . . ?
N2 C4 C5 109.75(15) . . ?
N2 C4 H4A 109.7 . . ?
C5 C4 H4A 109.7 . . ?
N2 C4 H4B 109.7 . . ?
C5 C4 H4B 109.7 . . ?
H4A C4 H4B 108.2 . . ?
N4 C5 C4 111.27(16) . . ?
N4 C5 H5A 109.4 . . ?
C4 C5 H5A 109.4 . . ?
N4 C5 H5B 109.4 . . ?
C4 C5 H5B 109.4 . . ?
H5A C5 H5B 108.0 . . ?
N4 C6 C7 111.07(16) . . ?
N4 C6 H6A 109.4 . . ?
C7 C6 H6A 109.4 . . ?
N4 C6 H6B 109.4 . . ?
C7 C6 H6B 109.4 . . ?
H6A C6 H6B 108.0 . . ?
N5 C7 C6 110.15(15) . . ?
N5 C7 H7A 109.6 . . ?
C6 C7 H7A 109.6 . . ?
N5 C7 H7B 109.6 . . ?
C6 C7 H7B 109.6 . . ?
H7A C7 H7B 108.1 . . ?
N5 C8 C9 109.56(15) . . ?
N5 C8 H8A 109.8 . . ?
C9 C8 H8A 109.8 . . ?
N5 C8 H8B 109.8 . . ?
C9 C8 H8B 109.8 . . ?
H8A C8 H8B 108.2 . . ?
N1 C9 C8 110.91(15) . . ?
N1 C9 H9A 109.5 . . ?
C8 C9 H9A 109.5 . . ?
N1 C9 H9B 109.5 . . ?
C8 C9 H9B 109.5 . . ?
H9A C9 H9B 108.0 . . ?
N4 C10 B2 117.72(16) . . ?
N4 C10 H10A 107.9 . . ?
B2 C10 H10A 107.9 . . ?
N4 C10 H10B 107.9 . . ?
B2 C10 H10B 107.9 . . ?
H10A C10 H10B 107.2 . . ?
N2 C11 C12 109.59(15) . . ?
N2 C11 H11A 109.8 . . ?
C12 C11 H11A 109.8 . . ?
N2 C11 H11B 109.8 . . ?
C12 C11 H11B 109.8 . . ?
H11A C11 H11B 108.2 . . ?
N3 C12 C13 122.22(17) . . ?
N3 C12 C11 115.76(16) . . ?
C13 C12 C11 122.02(17) . . ?
C14 C13 C12 119.07(18) . . ?
C14 C13 H13 120.5 . . ?
C12 C13 H13 120.5 . . ?
C13 C14 C15 119.16(18) . . ?
C13 C14 H14 120.4 . . ?
C15 C14 H14 120.4 . . ?
C16 C15 C14 118.37(19) . . ?
C16 C15 H15 120.8 . . ?
C14 C15 H15 120.8 . . ?
N3 C16 C15 123.16(18) . . ?
N3 C16 H16 118.4 . . ?
C15 C16 H16 118.4 . . ?
N5 C17 C18 109.74(15) . . ?
N5 C17 H17A 109.7 . . ?
C18 C17 H17A 109.7 . . ?
N5 C17 H17B 109.7 . . ?
C18 C17 H17B 109.7 . . ?
H17A C17 H17B 108.2 . . ?
N6 C18 C19 122.36(18) . . ?
N6 C18 C17 115.71(16) . . ?
C19 C18 C17 121.92(17) . . ?
C18 C19 C20 118.77(19) . . ?
C18 C19 H19 120.6 . . ?
C20 C19 H19 120.6 . . ?
C21 C20 C19 119.42(18) . . ?
C21 C20 H20 120.3 . . ?
C19 C20 H20 120.3 . . ?
C20 C21 C22 118.19(19) . . ?
C20 C21 H21 120.9 . . ?
C22 C21 H21 120.9 . . ?
N6 C22 C21 123.18(18) . . ?
N6 C22 H22 118.4 . . ?
C21 C22 H22 118.4 . . ?
F3 B1 F1 108.59(17) . . ?
F3 B1 F2 106.72(16) . . ?
F1 B1 F2 106.60(18) . . ?
F3 B1 C1 113.11(17) . . ?
F1 B1 C1 109.81(16) . . ?
F2 B1 C1 111.73(17) . . ?
F4 B2 F6 107.77(18) . . ?
F4 B2 F5 106.81(18) . . ?
F6 B2 F5 107.02(18) . . ?
F4 B2 C10 109.77(17) . . ?
F6 B2 C10 112.92(17) . . ?
F5 B2 C10 112.27(18) . . ?
H1C O1 H1D 94(5) . . ?
H1E O1' H1F 95(5) . . ?
H2C O2 H2D 104(4) . . ?

loop_
_geom_bond_atom_site_label_1
_geom_bond_atom_site_label_2
_geom_bond_distance
_geom_bond_site_symmetry_2
_geom_bond_publ_flag
Co1 N3 2.1556(16) . ?
Co1 N6 2.1614(15) . ?
Co1 N5 2.2249(16) . ?
Co1 N2 2.2403(15) . ?
Co1 N4 2.3044(17) . ?
Co1 N1 2.3070(16) . ?
F1 B1 1.407(3) . ?
F2 B1 1.442(3) . ?
F3 B1 1.406(2) . ?
F4 B2 1.409(3) . ?
F5 B2 1.429(3) . ?
F6 B2 1.412(3) . ?
N1 C9 1.486(2) . ?
N1 C2 1.487(2) . ?
N1 C1 1.500(2) . ?
N2 C11 1.481(2) . ?
N2 C4 1.482(2) . ?
N2 C3 1.483(2) . ?
N3 C12 1.345(2) . ?
N3 C16 1.349(2) . ?
N4 C6 1.483(3) . ?
N4 C5 1.488(2) . ?
N4 C10 1.500(2) . ?
N5 C17 1.479(2) . ?
N5 C7 1.482(2) . ?
N5 C8 1.488(2) . ?
N6 C22 1.344(2) . ?
N6 C18 1.345(2) . ?
C1 B1 1.619(3) . ?
C1 H1A 0.9900 . ?
C1 H1B 0.9900 . ?
C2 C3 1.515(3) . ?
C2 H2A 0.9900 . ?
C2 H2B 0.9900 . ?
C3 H3A 0.9900 . ?
C3 H3B 0.9900 . ?
C4 C5 1.511(3) . ?
C4 H4A 0.9900 . ?
C4 H4B 0.9900 . ?
C5 H5A 0.9900 . ?
C5 H5B 0.9900 . ?
C6 C7 1.524(3) . ?
C6 H6A 0.9900 . ?
C6 H6B 0.9900 . ?
C7 H7A 0.9900 . ?
C7 H7B 0.9900 . ?
C8 C9 1.509(3) . ?
C8 H8A 0.9900 . ?
C8 H8B 0.9900 . ?
C9 H9A 0.9900 . ?
C9 H9B 0.9900 . ?
C10 B2 1.619(3) . ?
C10 H10A 0.9900 . ?
C10 H10B 0.9900 . ?
C11 C12 1.504(3) . ?
C11 H11A 0.9900 . ?
C11 H11B 0.9900 . ?
C12 C13 1.388(3) . ?
C13 C14 1.383(3) . ?
C13 H13 0.9500 . ?
C14 C15 1.390(3) . ?
C14 H14 0.9500 . ?
C15 C16 1.378(3) . ?
C15 H15 0.9500 . ?
C16 H16 0.9500 . ?
C17 C18 1.501(3) . ?
C17 H17A 0.9900 . ?
C17 H17B 0.9900 . ?
C18 C19 1.389(2) . ?
C19 C20 1.390(3) . ?
C19 H19 0.9500 . ?
C20 C21 1.382(3) . ?
C20 H20 0.9500 . ?
C21 C22 1.389(3) . ?
C21 H21 0.9500 . ?
C22 H22 0.9500 . ?
O1 H1C 0.84(3) . ?
O1 H1D 0.84(3) . ?
O1' H1E 0.83(4) . ?
O1' H1F 0.84(4) . ?
O2 H2C 0.79(3) . ?
O2 H2D 0.80(3) . ?

loop_
_geom_hbond_atom_site_label_D
_geom_hbond_atom_site_label_H
_geom_hbond_atom_site_label_A
_geom_hbond_distance_DH
_geom_hbond_distance_HA
_geom_hbond_distance_DA
_geom_hbond_angle_DHA
_geom_hbond_site_symmetry_A
_geom_hbond_publ_flag
O1^a H1C^a F5 0.84(3) 2.30(3) 3.133(13) 167(4) 4_655 yes
O1^a H1D^a F2 0.84(3) 2.15(3) 2.968(11) 166(5) 1_645 yes
O1'^b H1E^b F5 0.83(4) 2.30(3) 2.999(12) 141(5) 4_655 yes
O1'^b H1F^b F2 0.84(4) 2.15(3) 2.868(11) 144(5) 1_645 yes
O2 H2C F5 0.79(3) 2.04(3) 2.827(3) 172(4) . yes
O2 H2D F2 0.80(3) 2.12(3) 2.914(3) 174(4) 4_554 yes

loop_
_geom_torsion_atom_site_label_1
_geom_torsion_atom_site_label_2
_geom_torsion_atom_site_label_3
_geom_torsion_atom_site_label_4
_geom_torsion
_geom_torsion_site_symmetry_1
_geom_torsion_site_symmetry_2
_geom_torsion_site_symmetry_3
_geom_torsion_site_symmetry_4
_geom_torsion_publ_flag
C9 N1 C1 B1 170.53(16) . . . . ?
C2 N1 C1 B1 52.5(2) . . . . ?
Co1 N1 C1 B1 -72.51(18) . . . . ?
C9 N1 C2 C3 80.35(19) . . . . ?
C1 N1 C2 C3 -160.86(16) . . . . ?
Co1 N1 C2 C3 -32.11(18) . . . . ?
C11 N2 C3 C2 72.62(19) . . . . ?
C4 N2 C3 C2 -165.75(16) . . . . ?
Co1 N2 C3 C2 -45.53(19) . . . . ?
N1 C2 C3 N2 52.7(2) . . . . ?
C11 N2 C4 C5 -153.68(16) . . . . ?
C3 N2 C4 C5 83.81(18) . . . . ?
Co1 N2 C4 C5 -36.48(17) . . . . ?
C6 N4 C5 C4 -164.21(16) . . . . ?
C10 N4 C5 C4 76.4(2) . . . . ?
Co1 N4 C5 C4 -48.15(17) . . . . ?
N2 C4 C5 N4 59.8(2) . . . . ?
C5 N4 C6 C7 79.94(19) . . . . ?
C10 N4 C6 C7 -160.92(15) . . . . ?
Co1 N4 C6 C7 -32.10(17) . . . . ?
C17 N5 C7 C6 73.38(19) . . . . ?
C8 N5 C7 C6 -166.14(15) . . . . ?
Co1 N5 C7 C6 -45.47(17) . . . . ?
N4 C6 C7 N5 52.7(2) . . . . ?
C17 N5 C8 C9 -154.13(16) . . . . ?
C7 N5 C8 C9 84.07(18) . . . . ?
Co1 N5 C8 C9 -36.38(17) . . . . ?
C2 N1 C9 C8 -164.58(16) . . . . ?
C1 N1 C9 C8 76.57(18) . . . . ?
Co1 N1 C9 C8 -48.12(16) . . . . ?
N5 C8 C9 N1 59.3(2) . . . . ?
C6 N4 C10 B2 53.2(2) . . . . ?
C5 N4 C10 B2 171.62(18) . . . . ?
Co1 N4 C10 B2 -71.8(2) . . . . ?
C4 N2 C11 C12 76.95(18) . . . . ?
C3 N2 C11 C12 -160.83(15) . . . . ?
Co1 N2 C11 C12 -41.45(17) . . . . ?
C16 N3 C12 C13 -0.7(3) . . . . ?
Co1 N3 C12 C13 173.46(15) . . . . ?
C16 N3 C12 C11 178.56(16) . . . . ?
Co1 N3 C12 C11 -7.3(2) . . . . ?
N2 C11 C12 N3 33.7(2) . . . . ?
N2 C11 C12 C13 -147.00(18) . . . . ?
N3 C12 C13 C14 0.6(3) . . . . ?
C11 C12 C13 C14 -178.67(19) . . . . ?
C12 C13 C14 C15 0.3(3) . . . . ?
C13 C14 C15 C16 -1.0(3) . . . . ?
C12 N3 C16 C15 0.0(3) . . . . ?
Co1 N3 C16 C15 -173.70(15) . . . . ?
C14 C15 C16 N3 0.9(3) . . . . ?
C7 N5 C17 C18 -160.94(15) . . . . ?
C8 N5 C17 C18 77.97(18) . . . . ?
Co1 N5 C17 C18 -41.07(17) . . . . ?
C22 N6 C18 C19 -1.4(3) . . . . ?
Co1 N6 C18 C19 173.07(13) . . . . ?
C22 N6 C18 C17 177.70(17) . . . . ?
Co1 N6 C18 C17 -7.9(2) . . . . ?
N5 C17 C18 N6 33.6(2) . . . . ?
N5 C17 C18 C19 -147.29(16) . . . . ?
N6 C18 C19 C20 1.2(3) . . . . ?
C17 C18 C19 C20 -177.77(17) . . . . ?
C18 C19 C20 C21 0.0(3) . . . . ?
C19 C20 C21 C22 -1.0(3) . . . . ?
C18 N6 C22 C21 0.3(3) . . . . ?
Co1 N6 C22 C21 -173.61(14) . . . . ?
C20 C21 C22 N6 0.9(3) . . . . ?
N1 C1 B1 F3 32.0(2) . . . . ?
N1 C1 B1 F1 153.47(17) . . . . ?
N1 C1 B1 F2 -88.5(2) . . . . ?
N4 C10 B2 F4 151.69(18) . . . . ?
N4 C10 B2 F6 31.4(3) . . . . ?
N4 C10 B2 F5 -89.7(2) . . . . ?
